data_4112742
loop_
_publ_author_name
'David T. Puerta'
'Jana A. Lewis'
'Seth M. Cohen'

_publ_section_title
;
 New Beginnings for Matrix Metalloproteinase Inhibitors: Identification of
 High-Affinity Zinc-Binding Groups
;
_journal_name_full 'Journal of the American Chemical Society'
_journal_page_first 8388
_journal_page_last 8389
_journal_paper_doi 10.1021/ja0485513
_journal_volume 126
_journal_year 2004
_chemical_formula_sum 'C37 H36 B N7 O S Zn'
_chemical_formula_weight 702.97
_chemical_name_systematic
; 
 ? 
;
_space_group_IT_number 2
_symmetry_cell_setting triclinic
_symmetry_space_group_name_Hall '-P 1'
_symmetry_space_group_name_H-M 'P -1'
_atom_sites_solution_hydrogens geom
_atom_sites_solution_primary direct
_atom_sites_solution_secondary difmap
_audit_creation_method SHELXL-97
_cell_angle_alpha 106.762(2)
_cell_angle_beta 90.346(2)
_cell_angle_gamma 104.607(2)
_cell_formula_units_Z 6
_cell_length_a 11.7126(12)
_cell_length_b 18.0552(19)
_cell_length_c 25.683(3)
_cell_measurement_reflns_used 6269
_cell_measurement_temperature 100(2)
_cell_measurement_theta_max 27.32
_cell_measurement_theta_min 2.37
_cell_volume 5014.2(9)
_computing_cell_refinement 'Bruker SMART'
_computing_data_collection 'Bruker SMART'
_computing_data_reduction 'Bruker SAINT'
_computing_molecular_graphics 'Bruker SHELXTL'
_computing_publication_material 'Bruker SHELXTL'
_computing_structure_refinement 'SHELXL-97 (Sheldrick, 1997)'
_computing_structure_solution 'SHELXS-97 (Sheldrick, 1990)'
_diffrn_ambient_temperature 100(2)
_diffrn_measured_fraction_theta_full 0.964
_diffrn_measured_fraction_theta_max 0.964
_diffrn_measurement_device_type 'CCD area detector'
_diffrn_measurement_method 'phi and omega scans'
_diffrn_radiation_monochromator graphite
_diffrn_radiation_source 'fine-focus sealed tube'
_diffrn_radiation_type MoK\a
_diffrn_radiation_wavelength 0.71073
_diffrn_reflns_av_R_equivalents 0.0495
_diffrn_reflns_av_sigmaI/netI 0.0959
_diffrn_reflns_limit_h_max 15
_diffrn_reflns_limit_h_min -15
_diffrn_reflns_limit_k_max 23
_diffrn_reflns_limit_k_min -23
_diffrn_reflns_limit_l_max 33
_diffrn_reflns_limit_l_min -33
_diffrn_reflns_number 43181
_diffrn_reflns_theta_full 27.54
_diffrn_reflns_theta_max 27.54
_diffrn_reflns_theta_min 1.22
_exptl_absorpt_coefficient_mu 0.840
_exptl_absorpt_correction_T_max 1.000000
_exptl_absorpt_correction_T_min 0.831051
_exptl_absorpt_correction_type semi-emperical
_exptl_absorpt_process_details SADABS
_exptl_crystal_colour colorless
_exptl_crystal_density_diffrn 1.397
_exptl_crystal_density_meas 0
_exptl_crystal_description plate
_exptl_crystal_F_000 2196
_exptl_crystal_size_max 0.46
_exptl_crystal_size_mid 0.36
_exptl_crystal_size_min 0.03
_refine_diff_density_max 1.680
_refine_diff_density_min -1.207
_refine_diff_density_rms 0.086
_refine_ls_extinction_method none
_refine_ls_goodness_of_fit_ref 1.028
_refine_ls_hydrogen_treatment mixed
_refine_ls_matrix_type full
_refine_ls_number_parameters 1324
_refine_ls_number_reflns 22296
_refine_ls_number_restraints 0
_refine_ls_restrained_S_all 1.028
_refine_ls_R_factor_all 0.1102
_refine_ls_R_factor_gt 0.0648
_refine_ls_shift/su_max 0.001
_refine_ls_shift/su_mean 0.000
_refine_ls_structure_factor_coef Fsqd
_refine_ls_weighting_details 'calc w=1/[\s^2^(Fo^2^)+(0.0446P)^2^+5.1305P] where P=(Fo^2^+2Fc^2^)/3'
_refine_ls_weighting_scheme calc
_refine_ls_wR_factor_gt 0.1177
_refine_ls_wR_factor_ref 0.1324
_reflns_number_gt 14759
_reflns_number_total 22296
_reflns_threshold_expression >2sigma(I)
_cod_data_source_file ja0485513si20040312_123733_2.cif
_cod_data_source_block '[(Tp)Zn(9)]'
_cod_database_code 4112742

loop_
_symmetry_equiv_pos_as_xyz
'x, y, z'
'-x, -y, -z'

loop_
_atom_site_label
_atom_site_type_symbol
_atom_site_fract_x
_atom_site_fract_y
_atom_site_fract_z
_atom_site_U_iso_or_equiv
_atom_site_adp_type
_atom_site_occupancy
_atom_site_symmetry_multiplicity
_atom_site_calc_flag
_atom_site_refinement_flags
Zn1 Zn 0.68706(4) 0.76652(3) 0.229244(17) 0.01732(10) Uani 1 1 d .
Zn2 Zn 0.78842(4) 0.23670(3) 0.100223(17) 0.01841(11) Uani 1 1 d .
S2 S 0.78735(9) 0.12124(6) 0.03234(4) 0.0220(2) Uani 1 1 d .
S1 S 0.75455(9) 0.90354(6) 0.27369(4) 0.0251(2) Uani 1 1 d .
O1 O 0.7583(2) 0.75011(15) 0.29668(10) 0.0221(6) Uani 1 1 d .
O2 O 0.7562(2) 0.28369(15) 0.03962(10) 0.0218(6) Uani 1 1 d .
N8 N 0.6859(3) 0.32722(18) 0.19001(12) 0.0202(7) Uani 1 1 d .
N10 N 0.9079(3) 0.37610(17) 0.19398(12) 0.0168(7) Uani 1 1 d .
N3 N 0.5873(3) 0.69705(18) 0.11187(12) 0.0188(7) Uani 1 1 d .
N11 N 0.9155(3) 0.34205(18) 0.13927(12) 0.0173(7) Uani 1 1 d .
N1 N 0.7158(3) 0.62530(17) 0.14613(12) 0.0176(7) Uani 1 1 d .
N4 N 0.5940(3) 0.76662(18) 0.15295(12) 0.0198(7) Uani 1 1 d .
N12 N 0.8126(3) 0.25232(18) 0.22139(12) 0.0194(7) Uani 1 1 d .
N6 N 0.5303(3) 0.67356(18) 0.22298(12) 0.0173(7) Uani 1 1 d .
N9 N 0.6451(3) 0.26486(18) 0.14314(12) 0.0189(7) Uani 1 1 d .
N5 N 0.5075(3) 0.61479(18) 0.17339(12) 0.0174(7) Uani 1 1 d .
N13 N 0.8431(3) 0.20243(18) 0.17501(12) 0.0200(7) Uani 1 1 d .
C59 C 0.8017(3) 0.2175(2) 0.26207(15) 0.0225(9) Uani 1 1 d .
C42 C 0.4604(3) 0.2098(2) 0.08165(15) 0.0199(8) Uani 1 1 d .
C23 C 0.3596(3) 0.5831(2) 0.22185(15) 0.0212(8) Uani 1 1 d .
H23 H 0.2880 0.5559 0.2330 0.025 Uiso 1 1 calc R
N2 N 0.7861(3) 0.69649(18) 0.17986(12) 0.0180(7) Uani 1 1 d .
C74 C 0.7548(3) 0.2378(2) -0.00994(15) 0.0190(8) Uani 1 1 d .
N14 N 0.7441(3) 0.21978(19) -0.10630(12) 0.0238(7) Uani 1 1 d .
C62 C 0.8963(3) 0.0741(2) 0.15061(15) 0.0193(8) Uani 1 1 d .
C43 C 0.4808(3) 0.1356(2) 0.05699(15) 0.0212(8) Uani 1 1 d .
H43 H 0.5519 0.1251 0.0671 0.025 Uiso 1 1 calc R
C3 C 0.8826(3) 0.6009(2) 0.16662(15) 0.0206(8) Uani 1 1 d .
H3 H 0.9428 0.5749 0.1686 0.025 Uiso 1 1 calc R
C24 C 0.4394(3) 0.6547(2) 0.25246(15) 0.0167(8) Uani 1 1 d .
C64 C 1.0185(3) 0.0316(2) 0.07826(16) 0.0231(9) Uani 1 1 d .
H64 H 1.0714 0.0440 0.0522 0.028 Uiso 1 1 calc R
C30 C 0.4807(3) 0.7875(2) 0.32603(15) 0.0193(8) Uani 1 1 d .
H30 H 0.5332 0.8122 0.3042 0.023 Uiso 1 1 calc R
C2 C 0.7736(3) 0.5668(2) 0.13838(15) 0.0209(8) Uani 1 1 d .
C68 C 0.7607(3) 0.1569(2) -0.02107(15) 0.0207(8) Uani 1 1 d .
C15 C 0.5507(3) 0.8957(2) 0.16185(16) 0.0214(8) Uani 1 1 d .
C14 C 0.5664(3) 0.8179(2) 0.12910(15) 0.0195(8) Uani 1 1 d .
C22 C 0.4057(3) 0.5600(2) 0.17221(15) 0.0192(8) Uani 1 1 d .
C21 C 0.3563(3) 0.4880(2) 0.12350(15) 0.0233(9) Uani 1 1 d .
H21A H 0.3298 0.5054 0.0938 0.035 Uiso 1 1 calc R
H21B H 0.2890 0.4514 0.1335 0.035 Uiso 1 1 calc R
H21C H 0.4178 0.4603 0.1114 0.035 Uiso 1 1 calc R
C16 C 0.5110(3) 0.9051(2) 0.21350(16) 0.0247(9) Uani 1 1 d .
H16 H 0.4949 0.8611 0.2280 0.030 Uiso 1 1 calc R
C65 C 0.9852(4) -0.0454(2) 0.08204(17) 0.0270(9) Uani 1 1 d .
H65 H 1.0146 -0.0863 0.0585 0.032 Uiso 1 1 calc R
C37 C 0.8280(3) 0.8139(2) 0.33039(15) 0.0194(8) Uani 1 1 d .
C4 C 0.8884(3) 0.6813(2) 0.19180(14) 0.0172(8) Uani 1 1 d .
C52 C 1.0374(3) 0.3749(2) 0.06745(15) 0.0175(8) Uani 1 1 d .
C67 C 0.8647(3) -0.0042(2) 0.15439(15) 0.0223(9) Uani 1 1 d .
H67 H 0.8125 -0.0167 0.1807 0.027 Uiso 1 1 calc R
C5 C 0.9882(3) 0.7444(2) 0.22557(14) 0.0185(8) Uani 1 1 d .
C49 C 0.9891(3) 0.4475(2) 0.21205(15) 0.0182(8) Uani 1 1 d .
C10 C 1.0665(3) 0.7245(2) 0.25680(15) 0.0229(9) Uani 1 1 d .
H10 H 1.0536 0.6704 0.2567 0.027 Uiso 1 1 calc R
C53 C 1.0651(3) 0.4352(2) 0.04266(16) 0.0234(9) Uani 1 1 d .
H53 H 1.0622 0.4879 0.0624 0.028 Uiso 1 1 calc R
C51 C 1.0024(3) 0.3931(2) 0.12417(15) 0.0166(8) Uani 1 1 d .
C66 C 0.9079(4) -0.0632(2) 0.12077(16) 0.0261(9) Uani 1 1 d .
H66 H 0.8854 -0.1161 0.1238 0.031 Uiso 1 1 calc R
C25 C 0.4255(3) 0.7053(2) 0.30693(15) 0.0179(8) Uani 1 1 d .
C41 C 0.5389(3) 0.2710(2) 0.12681(15) 0.0198(8) Uani 1 1 d .
C50 C 1.0511(3) 0.4606(2) 0.16827(15) 0.0178(8) Uani 1 1 d .
H50 H 1.1136 0.5060 0.1684 0.021 Uiso 1 1 calc R
C27 C 0.3291(4) 0.7175(2) 0.39100(15) 0.0264(9) Uani 1 1 d .
H27 H 0.2774 0.6932 0.4133 0.032 Uiso 1 1 calc R
C31 C 0.8357(3) 0.8922(2) 0.32632(15) 0.0236(9) Uani 1 1 d .
C20 C 0.5708(4) 0.9611(2) 0.14102(17) 0.0281(9) Uani 1 1 d .
H20 H 0.5959 0.9556 0.1053 0.034 Uiso 1 1 calc R
N7 N 0.9711(3) 0.8739(2) 0.40790(14) 0.0356(9) Uani 1 1 d .
C60 C 0.8260(3) 0.1446(2) 0.24204(15) 0.0219(9) Uani 1 1 d .
H60 H 0.8243 0.1063 0.2610 0.026 Uiso 1 1 calc R
C12 C 0.5587(3) 0.7058(2) 0.06300(15) 0.0210(8) Uani 1 1 d .
C44 C 0.3991(3) 0.0768(2) 0.01806(15) 0.0227(9) Uani 1 1 d .
H44 H 0.4146 0.0263 0.0018 0.027 Uiso 1 1 calc R
C54 C 1.0968(4) 0.4198(2) -0.01021(16) 0.0255(9) Uani 1 1 d .
H54 H 1.1156 0.4619 -0.0265 0.031 Uiso 1 1 calc R
C35 C 0.9020(4) 0.8066(3) 0.37052(16) 0.0269(9) Uani 1 1 d .
C26 C 0.3496(3) 0.6716(2) 0.34064(15) 0.0212(8) Uani 1 1 d .
H26 H 0.3112 0.6158 0.3286 0.025 Uiso 1 1 calc R
C72 C 0.7502(3) 0.2681(2) -0.05450(15) 0.0222(9) Uani 1 1 d .
C46 C 0.2741(4) 0.1649(2) 0.02603(16) 0.0265(9) Uani 1 1 d .
H46 H 0.2034 0.1753 0.0153 0.032 Uiso 1 1 calc R
C13 C 0.5458(3) 0.7819(2) 0.07275(16) 0.0236(9) Uani 1 1 d .
H13 H 0.5266 0.8054 0.0464 0.028 Uiso 1 1 calc R
C39 C 0.6085(4) 0.3727(2) 0.20136(16) 0.0249(9) Uani 1 1 d .
C28 C 0.3833(4) 0.7986(2) 0.40905(16) 0.0243(9) Uani 1 1 d .
H28 H 0.3686 0.8305 0.4435 0.029 Uiso 1 1 calc R
C47 C 0.3551(3) 0.2235(2) 0.06486(16) 0.0245(9) Uani 1 1 d .
H47 H 0.3398 0.2742 0.0806 0.029 Uiso 1 1 calc R
C63 C 0.9749(3) 0.0908(2) 0.11233(15) 0.0213(8) Uani 1 1 d .
H63 H 0.9989 0.1438 0.1096 0.026 Uiso 1 1 calc R
C6 C 1.0093(4) 0.8238(2) 0.22555(16) 0.0257(9) Uani 1 1 d .
H6 H 0.9578 0.8385 0.2040 0.031 Uiso 1 1 calc R
C61 C 0.8537(3) 0.1375(2) 0.18817(15) 0.0194(8) Uani 1 1 d .
C57 C 1.0430(3) 0.2984(2) 0.03813(16) 0.0229(9) Uani 1 1 d .
H57 H 1.0257 0.2566 0.0547 0.027 Uiso 1 1 calc R
C70 C 0.7409(4) 0.1416(3) -0.11697(16) 0.0285(10) Uani 1 1 d .
H70 H 0.7319 0.1083 -0.1537 0.034 Uiso 1 1 calc R
C45 C 0.2949(3) 0.0905(2) 0.00241(15) 0.0234(9) Uani 1 1 d .
H45 H 0.2385 0.0496 -0.0241 0.028 Uiso 1 1 calc R
C8 C 1.1826(4) 0.8609(3) 0.28769(16) 0.0303(10) Uani 1 1 d .
H8 H 1.2491 0.9007 0.3086 0.036 Uiso 1 1 calc R
B2 B 0.8032(4) 0.3360(3) 0.22197(18) 0.0212(10) Uani 1 1 d .
C69 C 0.7504(4) 0.1099(2) -0.07544(16) 0.0269(9) Uani 1 1 d .
H69 H 0.7500 0.0550 -0.0836 0.032 Uiso 1 1 calc R
C71 C 0.7396(4) 0.2525(3) -0.15236(16) 0.0329(10) Uani 1 1 d .
H71A H 0.7405 0.2110 -0.1866 0.049 Uiso 1 1 calc R
H71B H 0.8085 0.2984 -0.1482 0.049 Uiso 1 1 calc R
H71C H 0.6669 0.2698 -0.1530 0.049 Uiso 1 1 calc R
C29 C 0.4596(3) 0.8332(2) 0.37630(15) 0.0223(9) Uani 1 1 d .
H29 H 0.4977 0.8890 0.3887 0.027 Uiso 1 1 calc R
C19 C 0.5544(4) 1.0333(3) 0.1720(2) 0.0349(11) Uani 1 1 d .
H19 H 0.5694 1.0774 0.1576 0.042 Uiso 1 1 calc R
C48 C 1.0056(4) 0.4985(2) 0.27022(15) 0.0242(9) Uani 1 1 d .
H48A H 0.9334 0.5153 0.2802 0.036 Uiso 1 1 calc R
H48B H 1.0722 0.5459 0.2749 0.036 Uiso 1 1 calc R
H48C H 1.0220 0.4676 0.2938 0.036 Uiso 1 1 calc R
C55 C 1.1016(4) 0.3429(2) -0.03980(16) 0.0261(9) Uani 1 1 d .
H55 H 1.1236 0.3321 -0.0762 0.031 Uiso 1 1 calc R
C40 C 0.5152(4) 0.3387(2) 0.16210(16) 0.0265(9) Uani 1 1 d .
H40 H 0.4474 0.3577 0.1595 0.032 Uiso 1 1 calc R
C1 C 0.7191(4) 0.4826(2) 0.10366(16) 0.0267(9) Uani 1 1 d .
H1A H 0.6507 0.4582 0.1206 0.040 Uiso 1 1 calc R
H1B H 0.7776 0.4514 0.1002 0.040 Uiso 1 1 calc R
H1C H 0.6932 0.4828 0.0674 0.040 Uiso 1 1 calc R
B1 B 0.5899(4) 0.6205(3) 0.12655(17) 0.0197(9) Uani 1 1 d .
C7 C 1.1061(4) 0.8815(2) 0.25734(17) 0.0293(10) Uani 1 1 d .
H7 H 1.1193 0.9359 0.2580 0.035 Uiso 1 1 calc R
C32 C 0.9123(4) 0.9582(3) 0.36438(17) 0.0314(10) Uani 1 1 d .
H32 H 0.9199 1.0106 0.3619 0.038 Uiso 1 1 calc R
C36 C 0.9106(4) 0.7269(3) 0.37317(18) 0.0343(11) Uani 1 1 d .
H36A H 0.9930 0.7242 0.3706 0.052 Uiso 1 1 calc R
H36B H 0.8604 0.6846 0.3428 0.052 Uiso 1 1 calc R
H36C H 0.8840 0.7194 0.4079 0.052 Uiso 1 1 calc R
C9 C 1.1631(4) 0.7825(3) 0.28803(16) 0.0273(9) Uani 1 1 d .
H9 H 1.2155 0.7682 0.3095 0.033 Uiso 1 1 calc R
C56 C 1.0737(4) 0.2827(2) -0.01529(16) 0.0260(9) Uani 1 1 d .
H56 H 1.0755 0.2299 -0.0352 0.031 Uiso 1 1 calc R
C73 C 0.7559(4) 0.3540(2) -0.04507(16) 0.0298(10) Uani 1 1 d .
H73A H 0.8287 0.3802 -0.0584 0.045 Uiso 1 1 calc R
H73B H 0.7557 0.3801 -0.0059 0.045 Uiso 1 1 calc R
H73C H 0.6872 0.3585 -0.0647 0.045 Uiso 1 1 calc R
C11 C 0.5461(4) 0.6407(2) 0.01035(16) 0.0291(10) Uani 1 1 d .
H11A H 0.6244 0.6339 0.0007 0.044 Uiso 1 1 calc R
H11B H 0.5094 0.6550 -0.0184 0.044 Uiso 1 1 calc R
H11C H 0.4961 0.5904 0.0142 0.044 Uiso 1 1 calc R
C17 C 0.4946(4) 0.9781(3) 0.24418(18) 0.0324(10) Uani 1 1 d .
H17 H 0.4681 0.9838 0.2796 0.039 Uiso 1 1 calc R
C38 C 0.6306(4) 0.4478(3) 0.24858(18) 0.0374(11) Uani 1 1 d .
H38A H 0.6378 0.4347 0.2827 0.056 Uiso 1 1 calc R
H38B H 0.5643 0.4720 0.2490 0.056 Uiso 1 1 calc R
H38C H 0.7040 0.4858 0.2449 0.056 Uiso 1 1 calc R
C34 C 1.0384(5) 0.8649(3) 0.4537(2) 0.0545(15) Uani 1 1 d .
H34A H 1.1000 0.8384 0.4395 0.082 Uiso 1 1 calc R
H34B H 0.9845 0.8325 0.4726 0.082 Uiso 1 1 calc R
H34C H 1.0751 0.9180 0.4793 0.082 Uiso 1 1 calc R
C33 C 0.9758(4) 0.9478(3) 0.40485(19) 0.0391(12) Uani 1 1 d .
H33 H 1.0244 0.9934 0.4314 0.047 Uiso 1 1 calc R
C58 C 0.7725(4) 0.2571(2) 0.31803(15) 0.0282(10) Uani 1 1 d .
H58A H 0.8376 0.3044 0.3358 0.042 Uiso 1 1 calc R
H58B H 0.7612 0.2194 0.3396 0.042 Uiso 1 1 calc R
H58C H 0.6996 0.2736 0.3155 0.042 Uiso 1 1 calc R
C18 C 0.5166(4) 1.0423(3) 0.22355(19) 0.0357(11) Uani 1 1 d .
H18 H 0.5058 1.0923 0.2447 0.043 Uiso 1 1 calc R
Zn3 Zn 0.18567(4) 0.28340(3) 0.428848(19) 0.02577(12) Uani 1 1 d .
S3 S 0.05027(10) 0.17300(6) 0.37399(4) 0.0301(2) Uani 1 1 d .
O3 O 0.3002(2) 0.26240(16) 0.36842(11) 0.0291(7) Uani 1 1 d .
N18 N 0.2763(3) 0.28758(17) 0.49782(12) 0.0164(7) Uani 1 1 d .
N20 N 0.0460(3) 0.32934(18) 0.49940(13) 0.0204(7) Uani 1 1 d .
N17 N 0.2957(3) 0.35772(18) 0.54042(12) 0.0180(7) Uani 1 1 d .
N15 N 0.2856(3) 0.45304(17) 0.48549(12) 0.0182(7) Uani 1 1 d .
N19 N 0.1103(3) 0.40260(18) 0.53285(12) 0.0197(7) Uani 1 1 d .
N16 N 0.2347(3) 0.40428(18) 0.43539(12) 0.0190(7) Uani 1 1 d .
C88 C 0.3163(3) 0.2363(2) 0.51723(15) 0.0174(8) Uani 1 1 d .
N21 N 0.2610(3) 0.1430(2) 0.22806(14) 0.0296(8) Uani 1 1 d .
C76 C 0.3568(3) 0.5224(2) 0.48152(16) 0.0207(8) Uani 1 1 d .
C86 C 0.3475(3) 0.3490(2) 0.58466(15) 0.0195(8) Uani 1 1 d .
C84 C 0.3055(3) 0.4357(2) 0.30252(16) 0.0209(8) Uani 1 1 d .
H84 H 0.3749 0.4787 0.3148 0.025 Uiso 1 1 calc R
C77 C 0.3501(3) 0.5187(2) 0.42708(16) 0.0200(8) Uani 1 1 d .
H77 H 0.3897 0.5589 0.4115 0.024 Uiso 1 1 calc R
C87 C 0.3616(3) 0.2732(2) 0.57122(15) 0.0206(8) Uani 1 1 d .
H87 H 0.3956 0.2502 0.5942 0.025 Uiso 1 1 calc R
C89 C 0.3106(3) 0.1532(2) 0.48485(16) 0.0201(8) Uani 1 1 d .
C80 C 0.1331(3) 0.3465(2) 0.32125(16) 0.0211(8) Uani 1 1 d .
H80 H 0.0826 0.3288 0.3465 0.025 Uiso 1 1 calc R
C78 C 0.2735(3) 0.4441(2) 0.39940(15) 0.0183(8) Uani 1 1 d .
C82 C 0.1743(4) 0.3373(2) 0.22861(17) 0.0256(9) Uani 1 1 d .
H82 H 0.1540 0.3127 0.1906 0.031 Uiso 1 1 calc R
C79 C 0.2357(3) 0.4088(2) 0.34051(15) 0.0182(8) Uani 1 1 d .
C98 C -0.0678(3) 0.3306(2) 0.50294(15) 0.0197(8) Uani 1 1 d .
C85 C 0.3742(4) 0.4131(2) 0.63848(16) 0.0283(10) Uani 1 1 d .
H85A H 0.4253 0.4625 0.6338 0.042 Uiso 1 1 calc R
H85B H 0.4147 0.3957 0.6644 0.042 Uiso 1 1 calc R
H85C H 0.3001 0.4232 0.6525 0.042 Uiso 1 1 calc R
C96 C 0.0380(3) 0.4487(2) 0.55584(15) 0.0210(8) Uani 1 1 d .
C102 C -0.3630(4) 0.1354(3) 0.42097(18) 0.0365(11) Uani 1 1 d .
H102 H -0.4293 0.0925 0.4031 0.044 Uiso 1 1 calc R
C106 C 0.0903(4) 0.0969(3) 0.27042(17) 0.0317(10) Uani 1 1 d .
H106 H 0.0151 0.0601 0.2680 0.038 Uiso 1 1 calc R
C97 C -0.0755(4) 0.4046(2) 0.53808(16) 0.0268(9) Uani 1 1 d .
H97 H -0.1458 0.4207 0.5476 0.032 Uiso 1 1 calc R
C111 C 0.2515(4) 0.2070(2) 0.32336(17) 0.0264(9) Uani 1 1 d .
C75 C 0.4303(3) 0.5858(2) 0.52944(16) 0.0252(9) Uani 1 1 d .
H75A H 0.3785 0.6050 0.5570 0.038 Uiso 1 1 calc R
H75B H 0.4758 0.6306 0.5175 0.038 Uiso 1 1 calc R
H75C H 0.4848 0.5632 0.5452 0.038 Uiso 1 1 calc R
C94 C 0.3113(3) 0.1300(2) 0.42858(16) 0.0232(9) Uani 1 1 d .
H94 H 0.3142 0.1684 0.4095 0.028 Uiso 1 1 calc R
C104 C -0.2796(4) 0.2738(3) 0.46972(17) 0.0315(10) Uani 1 1 d .
H104 H -0.2902 0.3259 0.4851 0.038 Uiso 1 1 calc R
C83 C 0.2750(4) 0.4006(2) 0.24722(16) 0.0246(9) Uani 1 1 d .
H83 H 0.3233 0.4199 0.2218 0.029 Uiso 1 1 calc R
C107 C 0.1545(4) 0.0913(3) 0.22531(18) 0.0328(10) Uani 1 1 d .
H107 H 0.1232 0.0507 0.1920 0.039 Uiso 1 1 calc R
C81 C 0.1039(4) 0.3103(2) 0.26582(17) 0.0252(9) Uani 1 1 d .
H81 H 0.0351 0.2667 0.2533 0.030 Uiso 1 1 calc R
C99 C -0.1679(3) 0.2619(2) 0.47404(16) 0.0223(9) Uani 1 1 d .
C93 C 0.3077(4) 0.0517(2) 0.39972(17) 0.0296(10) Uani 1 1 d .
H93 H 0.3063 0.0363 0.3610 0.036 Uiso 1 1 calc R
C109 C 0.3138(4) 0.1985(2) 0.27627(16) 0.0270(9) Uani 1 1 d .
C92 C 0.3062(4) -0.0041(3) 0.42704(18) 0.0346(11) Uani 1 1 d .
H92 H 0.3050 -0.0576 0.4073 0.042 Uiso 1 1 calc R
C108 C 0.3166(4) 0.1412(3) 0.17709(18) 0.0430(12) Uani 1 1 d .
H10A H 0.2662 0.0987 0.1469 0.065 Uiso 1 1 calc R
H10B H 0.3941 0.1307 0.1799 0.065 Uiso 1 1 calc R
H10C H 0.3266 0.1931 0.1703 0.065 Uiso 1 1 calc R
C91 C 0.3064(4) 0.0181(3) 0.48325(19) 0.0354(11) Uani 1 1 d .
H91 H 0.3063 -0.0200 0.5022 0.042 Uiso 1 1 calc R
B3 B 0.2467(4) 0.4282(3) 0.53681(18) 0.0205(10) Uani 1 1 d .
C110 C 0.4323(4) 0.2548(2) 0.27770(18) 0.0316(10) Uani 1 1 d .
H11D H 0.4880 0.2241 0.2613 0.047 Uiso 1 1 calc R
H11E H 0.4612 0.2854 0.3156 0.047 Uiso 1 1 calc R
H11F H 0.4256 0.2917 0.2571 0.047 Uiso 1 1 calc R
C90 C 0.3067(4) 0.0957(2) 0.51193(17) 0.0293(10) Uani 1 1 d .
H90 H 0.3042 0.1102 0.5504 0.035 Uiso 1 1 calc R
C105 C 0.1348(4) 0.1565(2) 0.31989(17) 0.0291(10) Uani 1 1 d .
C95 C 0.0828(4) 0.5329(2) 0.59183(17) 0.0305(10) Uani 1 1 d .
H95A H 0.1328 0.5339 0.6229 0.046 Uiso 1 1 calc R
H95B H 0.0156 0.5540 0.6052 0.046 Uiso 1 1 calc R
H95C H 0.1292 0.5660 0.5711 0.046 Uiso 1 1 calc R
C103 C -0.3756(4) 0.2113(3) 0.44345(18) 0.0342(11) Uani 1 1 d .
H103 H -0.4512 0.2210 0.4409 0.041 Uiso 1 1 calc R
C100 C -0.1555(4) 0.1849(3) 0.45193(17) 0.0295(10) Uani 1 1 d .
H100 H -0.0805 0.1748 0.4554 0.035 Uiso 1 1 calc R
C101 C -0.2524(4) 0.1222(3) 0.42464(18) 0.0335(10) Uani 1 1 d .
H101 H -0.2424 0.0701 0.4085 0.040 Uiso 1 1 calc R
H114 H 0.284(3) 0.4823(19) 0.5726(13) 0.008(8) Uiso 1 1 d .
H112 H 0.556(3) 0.5674(19) 0.0920(13) 0.006(8) Uiso 1 1 d .
H113 H 0.806(3) 0.3736(19) 0.2648(13) 0.011(9) Uiso 1 1 d .

loop_
_atom_site_aniso_label
_atom_site_aniso_U_11
_atom_site_aniso_U_22
_atom_site_aniso_U_33
_atom_site_aniso_U_23
_atom_site_aniso_U_13
_atom_site_aniso_U_12
Zn1 0.0168(2) 0.0167(2) 0.0174(2) 0.00297(18) 0.00102(18) 0.00488(18)
Zn2 0.0172(2) 0.0158(2) 0.0186(2) 0.00134(18) 0.00250(18) 0.00226(18)
S2 0.0248(5) 0.0189(5) 0.0211(5) 0.0031(4) -0.0014(4) 0.0070(4)
S1 0.0266(6) 0.0200(5) 0.0289(6) 0.0071(4) 0.0000(4) 0.0071(4)
O1 0.0215(15) 0.0190(14) 0.0226(14) 0.0055(12) 0.0000(11) 0.0006(12)
O2 0.0254(15) 0.0170(14) 0.0198(14) 0.0003(11) 0.0018(11) 0.0060(12)
N8 0.0205(18) 0.0163(16) 0.0200(17) 0.0008(13) 0.0037(13) 0.0037(14)
N10 0.0182(17) 0.0151(16) 0.0154(16) 0.0027(13) 0.0001(13) 0.0032(13)
N3 0.0173(17) 0.0213(17) 0.0173(16) 0.0062(14) 0.0005(13) 0.0040(14)
N11 0.0175(17) 0.0166(16) 0.0164(16) 0.0034(13) 0.0015(13) 0.0034(13)
N1 0.0195(17) 0.0143(16) 0.0178(16) 0.0015(13) 0.0034(13) 0.0059(13)
N4 0.0199(17) 0.0201(17) 0.0182(16) 0.0030(14) 0.0014(13) 0.0063(14)
N12 0.0222(18) 0.0176(16) 0.0142(16) 0.0008(13) -0.0001(13) 0.0029(14)
N6 0.0185(17) 0.0189(16) 0.0133(15) 0.0033(13) 0.0004(13) 0.0049(13)
N9 0.0205(17) 0.0156(16) 0.0166(16) 0.0002(13) 0.0025(13) 0.0030(14)
N5 0.0140(16) 0.0208(17) 0.0156(16) 0.0034(13) 0.0001(12) 0.0038(13)
N13 0.0199(18) 0.0181(17) 0.0200(17) 0.0056(14) 0.0018(13) 0.0015(14)
C59 0.020(2) 0.023(2) 0.020(2) 0.0073(17) -0.0005(16) -0.0033(17)
C42 0.020(2) 0.020(2) 0.0180(19) 0.0064(16) 0.0022(16) 0.0014(16)
C23 0.019(2) 0.023(2) 0.023(2) 0.0085(17) 0.0033(16) 0.0050(17)
N2 0.0161(17) 0.0196(17) 0.0185(16) 0.0076(14) 0.0012(13) 0.0027(14)
C74 0.0115(19) 0.023(2) 0.0195(19) 0.0040(16) 0.0016(15) 0.0020(16)
N14 0.0214(18) 0.0281(19) 0.0184(17) 0.0020(15) -0.0011(14) 0.0061(15)
C62 0.017(2) 0.0173(19) 0.020(2) 0.0044(16) -0.0057(15) -0.0001(16)
C43 0.016(2) 0.023(2) 0.026(2) 0.0077(17) 0.0008(16) 0.0062(17)
C3 0.017(2) 0.022(2) 0.028(2) 0.0103(17) 0.0031(16) 0.0098(17)
C24 0.0163(19) 0.0157(19) 0.0201(19) 0.0070(16) 0.0012(15) 0.0056(16)
C64 0.016(2) 0.028(2) 0.025(2) 0.0072(18) -0.0019(16) 0.0054(17)
C30 0.020(2) 0.021(2) 0.0189(19) 0.0071(16) 0.0012(16) 0.0073(17)
C2 0.024(2) 0.020(2) 0.022(2) 0.0087(17) 0.0074(17) 0.0088(17)
C68 0.0140(19) 0.023(2) 0.023(2) 0.0053(17) -0.0011(16) 0.0029(16)
C15 0.016(2) 0.024(2) 0.025(2) 0.0106(17) -0.0029(16) 0.0047(17)
C14 0.0116(19) 0.024(2) 0.024(2) 0.0112(17) 0.0022(15) 0.0025(16)
C22 0.019(2) 0.019(2) 0.022(2) 0.0070(16) 0.0000(16) 0.0083(16)
C21 0.022(2) 0.023(2) 0.022(2) 0.0055(17) 0.0002(17) 0.0043(17)
C16 0.020(2) 0.029(2) 0.029(2) 0.0118(19) -0.0019(17) 0.0090(18)
C65 0.021(2) 0.029(2) 0.030(2) 0.0059(19) -0.0064(18) 0.0095(18)
C37 0.0149(19) 0.023(2) 0.0194(19) 0.0080(17) 0.0048(15) 0.0017(16)
C4 0.017(2) 0.020(2) 0.0171(19) 0.0085(16) 0.0007(15) 0.0066(16)
C52 0.0103(18) 0.0194(19) 0.023(2) 0.0068(16) 0.0001(15) 0.0034(15)
C67 0.022(2) 0.023(2) 0.022(2) 0.0088(17) -0.0026(16) 0.0023(17)
C5 0.016(2) 0.022(2) 0.0175(19) 0.0054(16) 0.0024(15) 0.0044(16)
C49 0.017(2) 0.0140(18) 0.024(2) 0.0040(16) -0.0041(16) 0.0054(16)
C10 0.018(2) 0.026(2) 0.027(2) 0.0106(18) 0.0027(17) 0.0074(17)
C53 0.025(2) 0.017(2) 0.029(2) 0.0075(17) 0.0039(18) 0.0064(17)
C51 0.0142(19) 0.0168(19) 0.023(2) 0.0109(16) 0.0014(15) 0.0064(15)
C66 0.025(2) 0.020(2) 0.033(2) 0.0108(18) -0.0051(18) 0.0032(18)
C25 0.0135(19) 0.025(2) 0.0189(19) 0.0083(16) 0.0000(15) 0.0090(16)
C41 0.017(2) 0.023(2) 0.021(2) 0.0104(17) 0.0046(16) 0.0034(16)
C50 0.017(2) 0.0122(18) 0.024(2) 0.0051(16) 0.0005(16) 0.0048(16)
C27 0.031(2) 0.037(2) 0.019(2) 0.0146(19) 0.0107(18) 0.017(2)
C31 0.021(2) 0.024(2) 0.022(2) 0.0015(17) 0.0041(17) 0.0057(17)
C20 0.023(2) 0.033(2) 0.034(2) 0.016(2) 0.0049(18) 0.0097(19)
N7 0.026(2) 0.047(2) 0.028(2) 0.0104(18) -0.0048(16) 0.0013(18)
C60 0.024(2) 0.020(2) 0.021(2) 0.0082(17) 0.0015(16) 0.0010(17)
C12 0.015(2) 0.028(2) 0.020(2) 0.0094(17) 0.0005(15) 0.0014(17)
C44 0.023(2) 0.017(2) 0.027(2) 0.0044(17) 0.0001(17) 0.0044(17)
C54 0.027(2) 0.024(2) 0.030(2) 0.0154(19) 0.0099(18) 0.0072(18)
C35 0.021(2) 0.036(2) 0.022(2) 0.0100(19) 0.0026(17) 0.0030(19)
C26 0.021(2) 0.021(2) 0.024(2) 0.0090(17) 0.0034(17) 0.0068(17)
C72 0.015(2) 0.026(2) 0.024(2) 0.0046(17) 0.0004(16) 0.0069(17)
C46 0.023(2) 0.029(2) 0.029(2) 0.0099(19) -0.0002(18) 0.0094(18)
C13 0.018(2) 0.029(2) 0.026(2) 0.0158(18) -0.0011(17) 0.0015(17)
C39 0.025(2) 0.025(2) 0.022(2) 0.0021(17) 0.0082(17) 0.0064(18)
C28 0.029(2) 0.029(2) 0.020(2) 0.0063(18) 0.0071(17) 0.0185(19)
C47 0.025(2) 0.023(2) 0.025(2) 0.0057(18) 0.0005(17) 0.0079(18)
C63 0.018(2) 0.021(2) 0.024(2) 0.0090(17) -0.0028(16) 0.0011(16)
C6 0.026(2) 0.026(2) 0.029(2) 0.0105(18) 0.0021(18) 0.0114(18)
C61 0.016(2) 0.0167(19) 0.024(2) 0.0095(17) 0.0003(16) -0.0006(16)
C57 0.025(2) 0.020(2) 0.027(2) 0.0118(17) 0.0042(17) 0.0054(17)
C70 0.026(2) 0.033(2) 0.023(2) -0.0039(19) -0.0015(18) 0.0145(19)
C45 0.022(2) 0.024(2) 0.022(2) 0.0080(17) -0.0017(17) 0.0029(17)
C8 0.024(2) 0.033(2) 0.024(2) -0.0007(19) -0.0003(18) 0.0008(19)
B2 0.023(2) 0.017(2) 0.020(2) 0.0026(19) 0.0023(19) 0.0009(19)
C69 0.025(2) 0.026(2) 0.026(2) -0.0011(18) -0.0010(18) 0.0110(18)
C71 0.038(3) 0.040(3) 0.020(2) 0.008(2) 0.0008(19) 0.012(2)
C29 0.023(2) 0.020(2) 0.025(2) 0.0049(17) -0.0024(17) 0.0103(17)
C19 0.030(3) 0.025(2) 0.054(3) 0.018(2) 0.002(2) 0.009(2)
C48 0.025(2) 0.017(2) 0.028(2) 0.0050(17) -0.0008(17) 0.0018(17)
C55 0.024(2) 0.031(2) 0.025(2) 0.0104(19) 0.0067(17) 0.0070(19)
C40 0.022(2) 0.022(2) 0.031(2) -0.0003(18) 0.0033(18) 0.0076(18)
C1 0.028(2) 0.021(2) 0.030(2) 0.0036(18) 0.0066(18) 0.0088(18)
B1 0.019(2) 0.023(2) 0.017(2) 0.0031(19) 0.0019(18) 0.0091(19)
C7 0.032(2) 0.018(2) 0.033(2) 0.0021(18) 0.0038(19) 0.0042(19)
C32 0.029(2) 0.029(2) 0.032(2) 0.0018(19) 0.0062(19) 0.007(2)
C36 0.023(2) 0.045(3) 0.043(3) 0.030(2) 0.001(2) 0.004(2)
C9 0.023(2) 0.036(2) 0.024(2) 0.0100(19) -0.0035(17) 0.0075(19)
C56 0.032(2) 0.019(2) 0.026(2) 0.0033(17) 0.0073(18) 0.0092(18)
C73 0.038(3) 0.026(2) 0.025(2) 0.0091(19) 0.0020(19) 0.008(2)
C11 0.032(2) 0.031(2) 0.025(2) 0.0106(19) 0.0006(18) 0.008(2)
C17 0.034(3) 0.036(3) 0.029(2) 0.006(2) 0.0024(19) 0.017(2)
C38 0.032(3) 0.032(3) 0.041(3) -0.006(2) 0.004(2) 0.015(2)
C34 0.043(3) 0.071(4) 0.043(3) 0.026(3) -0.019(2) -0.007(3)
C33 0.029(3) 0.038(3) 0.036(3) 0.000(2) -0.002(2) -0.002(2)
C58 0.034(2) 0.030(2) 0.021(2) 0.0113(18) 0.0051(18) 0.004(2)
C18 0.032(3) 0.026(2) 0.049(3) 0.004(2) 0.001(2) 0.015(2)
Zn3 0.0336(3) 0.0156(2) 0.0253(3) 0.0073(2) -0.0081(2) 0.0002(2)
S3 0.0348(6) 0.0249(6) 0.0269(6) 0.0047(5) 0.0033(5) 0.0051(5)
O3 0.0314(17) 0.0269(16) 0.0275(16) 0.0065(13) 0.0008(13) 0.0068(13)
N18 0.0165(16) 0.0133(15) 0.0184(16) 0.0034(13) 0.0014(13) 0.0039(13)
N20 0.0203(18) 0.0152(16) 0.0250(18) 0.0049(14) 0.0035(14) 0.0050(14)
N17 0.0165(17) 0.0164(16) 0.0193(16) 0.0026(13) 0.0036(13) 0.0044(13)
N15 0.0179(17) 0.0157(16) 0.0212(17) 0.0063(13) 0.0038(13) 0.0039(13)
N19 0.0235(18) 0.0161(16) 0.0204(17) 0.0052(14) 0.0039(14) 0.0071(14)
N16 0.0160(17) 0.0198(17) 0.0220(17) 0.0063(14) 0.0052(13) 0.0065(14)
C88 0.0131(19) 0.0179(19) 0.022(2) 0.0073(16) 0.0007(15) 0.0047(16)
N21 0.034(2) 0.033(2) 0.0255(19) 0.0107(16) 0.0011(16) 0.0139(17)
C76 0.016(2) 0.0145(19) 0.032(2) 0.0064(17) 0.0056(17) 0.0051(16)
C86 0.0128(19) 0.024(2) 0.0194(19) 0.0058(17) 0.0014(15) 0.0022(16)
C84 0.017(2) 0.017(2) 0.031(2) 0.0103(17) 0.0035(17) 0.0056(16)
C77 0.016(2) 0.0149(19) 0.033(2) 0.0124(17) 0.0066(17) 0.0048(16)
C87 0.017(2) 0.023(2) 0.023(2) 0.0068(17) 0.0006(16) 0.0082(17)
C89 0.0136(19) 0.018(2) 0.028(2) 0.0046(17) 0.0004(16) 0.0060(16)
C80 0.015(2) 0.022(2) 0.031(2) 0.0135(18) 0.0025(17) 0.0063(16)
C78 0.0135(19) 0.0156(19) 0.028(2) 0.0066(16) 0.0048(16) 0.0072(15)
C82 0.028(2) 0.026(2) 0.026(2) 0.0075(18) -0.0018(18) 0.0150(19)
C79 0.017(2) 0.0147(19) 0.027(2) 0.0089(16) 0.0039(16) 0.0084(16)
C98 0.019(2) 0.025(2) 0.0196(19) 0.0104(17) 0.0068(16) 0.0097(17)
C85 0.028(2) 0.027(2) 0.025(2) 0.0013(18) -0.0060(18) 0.0081(19)
C96 0.023(2) 0.023(2) 0.022(2) 0.0113(17) 0.0091(17) 0.0110(17)
C102 0.021(2) 0.043(3) 0.041(3) 0.016(2) 0.001(2) -0.004(2)
C106 0.031(3) 0.029(2) 0.034(2) 0.009(2) -0.002(2) 0.007(2)
C97 0.022(2) 0.032(2) 0.034(2) 0.017(2) 0.0106(18) 0.0125(19)
C111 0.031(2) 0.023(2) 0.029(2) 0.0103(18) -0.0009(19) 0.0098(19)
C75 0.021(2) 0.017(2) 0.035(2) 0.0063(18) 0.0023(18) 0.0039(17)
C94 0.023(2) 0.023(2) 0.026(2) 0.0063(17) -0.0018(17) 0.0105(17)
C104 0.024(2) 0.033(2) 0.037(3) 0.011(2) 0.0011(19) 0.004(2)
C83 0.025(2) 0.025(2) 0.028(2) 0.0111(18) 0.0060(18) 0.0102(18)
C107 0.033(3) 0.033(3) 0.031(2) 0.008(2) -0.006(2) 0.007(2)
C81 0.020(2) 0.018(2) 0.036(2) 0.0088(18) -0.0039(18) 0.0027(17)
C99 0.021(2) 0.024(2) 0.025(2) 0.0135(18) 0.0061(17) 0.0042(17)
C93 0.030(2) 0.029(2) 0.026(2) -0.0012(19) -0.0012(18) 0.010(2)
C109 0.033(2) 0.025(2) 0.025(2) 0.0092(18) 0.0030(18) 0.0101(19)
C92 0.040(3) 0.021(2) 0.041(3) 0.003(2) -0.001(2) 0.014(2)
C108 0.046(3) 0.058(3) 0.031(3) 0.014(2) 0.007(2) 0.022(3)
C91 0.037(3) 0.027(2) 0.043(3) 0.011(2) -0.007(2) 0.011(2)
B3 0.020(2) 0.020(2) 0.021(2) 0.0039(19) 0.0037(18) 0.0067(19)
C110 0.032(3) 0.031(2) 0.035(2) 0.014(2) 0.008(2) 0.010(2)
C90 0.035(3) 0.023(2) 0.028(2) 0.0050(18) -0.0035(19) 0.0059(19)
C105 0.027(2) 0.030(2) 0.034(2) 0.015(2) 0.0041(19) 0.0067(19)
C95 0.030(2) 0.029(2) 0.034(2) 0.0025(19) 0.0068(19) 0.017(2)
C103 0.020(2) 0.045(3) 0.039(3) 0.016(2) 0.0036(19) 0.006(2)
C100 0.016(2) 0.034(2) 0.041(3) 0.015(2) 0.0047(18) 0.0069(19)
C101 0.029(3) 0.026(2) 0.043(3) 0.009(2) 0.008(2) 0.004(2)

loop_
_atom_type_symbol
_atom_type_description
_atom_type_scat_dispersion_real
_atom_type_scat_dispersion_imag
_atom_type_scat_source
C C 0.0033 0.0016 'International Tables Vol C Tables 4.2.6.8 and 6.1.1.4'
H H 0.0000 0.0000 'International Tables Vol C Tables 4.2.6.8 and 6.1.1.4'
B B 0.0013 0.0007 'International Tables Vol C Tables 4.2.6.8 and 6.1.1.4'
N N 0.0061 0.0033 'International Tables Vol C Tables 4.2.6.8 and 6.1.1.4'
O O 0.0106 0.0060 'International Tables Vol C Tables 4.2.6.8 and 6.1.1.4'
S S 0.1246 0.1234 'International Tables Vol C Tables 4.2.6.8 and 6.1.1.4'
Zn Zn 0.2839 1.4301 'International Tables Vol C Tables 4.2.6.8 and 6.1.1.4'

loop_
_geom_angle_atom_site_label_1
_geom_angle_atom_site_label_2
_geom_angle_atom_site_label_3
_geom_angle
O1 Zn1 N2 89.77(11)
O1 Zn1 N6 93.35(11)
N2 Zn1 N6 97.56(11)
O1 Zn1 N4 171.97(11)
N2 Zn1 N4 88.02(11)
N6 Zn1 N4 79.30(11)
O1 Zn1 S1 86.51(8)
N2 Zn1 S1 125.20(9)
N6 Zn1 S1 137.23(9)
N4 Zn1 S1 101.07(8)
O2 Zn2 N11 90.28(11)
O2 Zn2 N9 93.98(11)
N11 Zn2 N9 97.42(12)
O2 Zn2 S2 87.06(7)
N11 Zn2 S2 135.07(9)
N9 Zn2 S2 127.51(9)
O2 Zn2 N13 171.46(10)
N11 Zn2 N13 81.22(11)
N9 Zn2 N13 86.30(11)
S2 Zn2 N13 99.55(8)
C68 S2 Zn2 95.56(13)
C31 S1 Zn1 94.61(14)
C37 O1 Zn1 115.5(2)
C74 O2 Zn2 115.4(2)
C39 N8 N9 109.7(3)
C39 N8 B2 129.6(3)
N9 N8 B2 120.6(3)
C49 N10 N11 109.9(3)
C49 N10 B2 130.8(3)
N11 N10 B2 118.7(3)
C12 N3 N4 110.0(3)
C12 N3 B1 129.6(3)
N4 N3 B1 119.3(3)
C51 N11 N10 106.5(3)
C51 N11 Zn2 136.1(3)
N10 N11 Zn2 117.1(2)
C2 N1 N2 109.9(3)
C2 N1 B1 130.2(3)
N2 N1 B1 119.9(3)
C14 N4 N3 106.3(3)
C14 N4 Zn1 140.5(3)
N3 N4 Zn1 110.8(2)
C59 N12 N13 110.1(3)
C59 N12 B2 130.0(3)
N13 N12 B2 119.8(3)
C24 N6 N5 106.6(3)
C24 N6 Zn1 139.2(2)
N5 N6 Zn1 114.1(2)
C41 N9 N8 106.5(3)
C41 N9 Zn2 132.5(2)
N8 N9 Zn2 110.0(2)
C22 N5 N6 110.3(3)
C22 N5 B1 128.5(3)
N6 N5 B1 121.1(3)
C61 N13 N12 106.2(3)
C61 N13 Zn2 139.7(2)
N12 N13 Zn2 108.5(2)
N12 C59 C60 107.5(3)
N12 C59 C58 123.2(4)
C60 C59 C58 129.3(4)
C43 C42 C47 117.8(4)
C43 C42 C41 122.7(3)
C47 C42 C41 119.3(3)
C22 C23 C24 106.2(3)
C4 N2 N1 106.1(3)
C4 N2 Zn1 130.4(2)
N1 N2 Zn1 112.3(2)
O2 C74 C72 120.2(3)
O2 C74 C68 121.9(3)
C72 C74 C68 118.0(3)
C70 N14 C72 121.5(3)
C70 N14 C71 118.8(3)
C72 N14 C71 119.8(3)
C63 C62 C67 118.0(4)
C63 C62 C61 121.1(3)
C67 C62 C61 120.7(3)
C44 C43 C42 120.9(4)
C2 C3 C4 106.7(3)
N6 C24 C23 109.2(3)
N6 C24 C25 123.9(3)
C23 C24 C25 126.8(3)
C65 C64 C63 120.0(4)
C29 C30 C25 120.7(4)
N1 C2 C3 107.5(3)
N1 C2 C1 122.2(3)
C3 C2 C1 130.3(4)
C69 C68 C74 118.4(4)
C69 C68 S2 121.9(3)
C74 C68 S2 119.7(3)
C16 C15 C20 118.3(4)
C16 C15 C14 120.6(3)
C20 C15 C14 121.1(4)
N4 C14 C13 109.7(3)
N4 C14 C15 121.2(3)
C13 C14 C15 128.8(4)
N5 C22 C23 107.6(3)
N5 C22 C21 123.2(3)
C23 C22 C21 129.2(4)
C15 C16 C17 120.7(4)
C64 C65 C66 119.7(4)
O1 C37 C35 119.8(4)
O1 C37 C31 121.8(3)
C35 C37 C31 118.3(4)
N2 C4 C3 109.8(3)
N2 C4 C5 122.0(3)
C3 C4 C5 128.2(3)
C53 C52 C57 118.7(3)
C53 C52 C51 119.7(3)
C57 C52 C51 121.6(3)
C66 C67 C62 121.1(4)
C6 C5 C10 118.7(4)
C6 C5 C4 121.5(3)
C10 C5 C4 119.8(3)
N10 C49 C50 107.8(3)
N10 C49 C48 122.9(3)
C50 C49 C48 129.2(3)
C9 C10 C5 121.1(4)
C54 C53 C52 121.0(4)
N11 C51 C50 110.5(3)
N11 C51 C52 121.4(3)
C50 C51 C52 128.1(3)
C67 C66 C65 119.9(4)
C26 C25 C30 117.7(3)
C26 C25 C24 119.3(3)
C30 C25 C24 122.9(3)
N9 C41 C40 109.2(3)
N9 C41 C42 123.0(3)
C40 C41 C42 127.5(4)
C49 C50 C51 105.3(3)
C28 C27 C26 120.2(4)
C32 C31 C37 118.5(4)
C32 C31 S1 121.5(3)
C37 C31 S1 119.9(3)
C19 C20 C15 120.4(4)
C33 N7 C35 121.4(4)
C33 N7 C34 119.5(4)
C35 N7 C34 119.1(4)
C59 C60 C61 106.6(3)
N3 C12 C13 107.5(3)
N3 C12 C11 122.8(3)
C13 C12 C11 129.7(4)
C43 C44 C45 120.8(4)
C53 C54 C55 120.3(4)
N7 C35 C37 120.0(4)
N7 C35 C36 118.3(4)
C37 C35 C36 121.8(4)
C27 C26 C25 121.4(4)
N14 C72 C74 120.5(4)
N14 C72 C73 119.2(3)
C74 C72 C73 120.3(3)
C47 C46 C45 120.4(4)
C12 C13 C14 106.4(3)
N8 C39 C40 107.8(3)
N8 C39 C38 122.7(4)
C40 C39 C38 129.4(4)
C27 C28 C29 119.2(4)
C46 C47 C42 121.1(4)
C64 C63 C62 121.1(4)
C5 C6 C7 119.7(4)
N13 C61 C60 109.7(3)
N13 C61 C62 122.1(3)
C60 C61 C62 128.1(3)
C52 C57 C56 120.3(4)
N14 C70 C69 120.6(4)
C44 C45 C46 119.0(4)
C7 C8 C9 120.2(4)
N12 B2 N8 109.1(3)
N12 B2 N10 109.8(3)
N8 B2 N10 108.8(3)
C70 C69 C68 120.9(4)
C30 C29 C28 120.8(4)
C18 C19 C20 120.8(4)
C56 C55 C54 118.8(4)
C39 C40 C41 106.7(4)
N1 B1 N3 110.3(3)
N1 B1 N5 109.4(3)
N3 B1 N5 107.5(3)
C8 C7 C6 120.9(4)
C33 C32 C31 120.5(4)
C8 C9 C10 119.5(4)
C55 C56 C57 120.8(4)
C18 C17 C16 120.4(4)
N7 C33 C32 121.0(4)
C19 C18 C17 119.4(4)
N18 Zn3 N16 98.89(12)
N18 Zn3 O3 104.50(11)
N16 Zn3 O3 90.03(11)
N18 Zn3 S3 125.37(9)
N16 Zn3 S3 135.02(9)
O3 Zn3 S3 86.51(8)
N18 Zn3 N20 80.14(11)
N16 Zn3 N20 81.60(11)
O3 Zn3 N20 171.02(10)
S3 Zn3 N20 97.09(8)
C105 S3 Zn3 96.40(15)
C111 O3 Zn3 114.6(3)
C88 N18 N17 106.0(3)
C88 N18 Zn3 137.2(2)
N17 N18 Zn3 116.5(2)
C98 N20 N19 105.4(3)
C98 N20 Zn3 140.4(3)
N19 N20 Zn3 105.1(2)
C86 N17 N18 109.6(3)
C86 N17 B3 128.1(3)
N18 N17 B3 121.8(3)
C76 N15 N16 110.7(3)
C76 N15 B3 129.7(3)
N16 N15 B3 119.2(3)
C96 N19 N20 110.9(3)
C96 N19 B3 126.9(3)
N20 N19 B3 121.9(3)
C78 N16 N15 106.7(3)
C78 N16 Zn3 132.4(2)
N15 N16 Zn3 114.4(2)
N18 C88 C87 110.0(3)
N18 C88 C89 123.7(3)
C87 C88 C89 126.3(3)
C107 N21 C109 121.7(4)
C107 N21 C108 117.6(4)
C109 N21 C108 120.6(4)
N15 C76 C77 106.9(3)
N15 C76 C75 122.8(3)
C77 C76 C75 130.2(3)
N17 C86 C87 108.1(3)
N17 C86 C85 122.6(3)
C87 C86 C85 129.2(4)
C83 C84 C79 120.9(4)
C76 C77 C78 106.5(3)
C86 C87 C88 106.4(3)
C94 C89 C90 118.5(4)
C94 C89 C88 122.5(3)
C90 C89 C88 119.0(3)
C81 C80 C79 120.9(4)
N16 C78 C77 109.2(3)
N16 C78 C79 121.5(3)
C77 C78 C79 129.3(3)
C81 C82 C83 119.5(4)
C84 C79 C80 118.2(4)
C84 C79 C78 120.0(3)
C80 C79 C78 121.8(3)
N20 C98 C97 110.1(3)
N20 C98 C99 123.3(3)
C97 C98 C99 126.6(4)
N19 C96 C97 107.3(3)
N19 C96 C95 123.1(4)
C97 C96 C95 129.5(4)
C103 C102 C101 119.1(4)
C107 C106 C105 120.7(4)
C96 C97 C98 106.2(4)
O3 C111 C109 119.3(4)
O3 C111 C105 121.8(4)
C109 C111 C105 118.8(4)
C89 C94 C93 120.8(4)
C103 C104 C99 121.3(4)
C84 C83 C82 120.3(4)
N21 C107 C106 120.5(4)
C82 C81 C80 120.2(4)
C104 C99 C100 118.1(4)
C104 C99 C98 119.3(4)
C100 C99 C98 122.6(4)
C92 C93 C94 120.1(4)
N21 C109 C111 119.7(4)
N21 C109 C110 120.1(4)
C111 C109 C110 119.9(4)
C93 C92 C91 119.9(4)
C90 C91 C92 120.0(4)
N19 B3 N15 108.1(3)
N19 B3 N17 109.8(3)
N15 B3 N17 110.6(3)
C91 C90 C89 120.7(4)
C106 C105 C111 118.2(4)
C106 C105 S3 121.8(3)
C111 C105 S3 119.9(3)
C102 C103 C104 120.6(4)
C99 C100 C101 120.4(4)
C102 C101 C100 120.4(4)

loop_
_geom_bond_atom_site_label_1
_geom_bond_atom_site_label_2
_geom_bond_distance
Zn1 O1 2.046(3)
Zn1 N2 2.094(3)
Zn1 N6 2.121(3)
Zn1 N4 2.237(3)
Zn1 S1 2.3285(11)
Zn2 O2 2.049(3)
Zn2 N11 2.072(3)
Zn2 N9 2.103(3)
Zn2 S2 2.2969(10)
Zn2 N13 2.313(3)
S2 C68 1.732(4)
S1 C31 1.737(4)
O1 C37 1.298(4)
O2 C74 1.301(4)
N8 C39 1.350(5)
N8 N9 1.373(4)
N8 B2 1.545(5)
N10 C49 1.347(4)
N10 N11 1.375(4)
N10 B2 1.552(5)
N3 C12 1.360(5)
N3 N4 1.372(4)
N3 B1 1.541(5)
N11 C51 1.332(4)
N1 C2 1.362(4)
N1 N2 1.377(4)
N1 B1 1.528(5)
N4 C14 1.346(5)
N12 C59 1.358(5)
N12 N13 1.381(4)
N12 B2 1.538(5)
N6 C24 1.341(4)
N6 N5 1.376(4)
N9 C41 1.351(5)
N5 C22 1.337(5)
N5 B1 1.557(5)
N13 C61 1.343(4)
C59 C60 1.370(5)
C59 C58 1.494(5)
C42 C43 1.388(5)
C42 C47 1.406(5)
C42 C41 1.466(5)
C23 C22 1.381(5)
C23 C24 1.399(5)
N2 C4 1.346(5)
C74 C72 1.410(5)
C74 C68 1.424(5)
N14 C70 1.349(5)
N14 C72 1.354(5)
N14 C71 1.472(5)
C62 C63 1.396(5)
C62 C67 1.400(5)
C62 C61 1.465(5)
C43 C44 1.380(5)
C3 C2 1.368(5)
C3 C4 1.391(5)
C24 C25 1.470(5)
C64 C65 1.379(5)
C64 C63 1.382(5)
C30 C29 1.378(5)
C30 C25 1.398(5)
C2 C1 1.496(5)
C68 C69 1.396(5)
C15 C16 1.386(5)
C15 C20 1.400(5)
C15 C14 1.472(5)
C14 C13 1.396(5)
C22 C21 1.504(5)
C16 C17 1.387(6)
C65 C66 1.400(6)
C37 C35 1.399(5)
C37 C31 1.427(5)
C4 C5 1.471(5)
C52 C53 1.386(5)
C52 C57 1.387(5)
C52 C51 1.482(5)
C67 C66 1.372(5)
C5 C6 1.391(5)
C5 C10 1.392(5)
C49 C50 1.388(5)
C49 C48 1.493(5)
C10 C9 1.388(5)
C53 C54 1.378(5)
C51 C50 1.393(5)
C25 C26 1.397(5)
C41 C40 1.388(5)
C27 C28 1.377(6)
C27 C26 1.380(5)
C31 C32 1.399(5)
C20 C19 1.379(6)
N7 C33 1.347(6)
N7 C35 1.369(5)
N7 C34 1.481(6)
C60 C61 1.400(5)
C12 C13 1.370(5)
C12 C11 1.492(5)
C44 C45 1.383(5)
C54 C55 1.393(5)
C35 C36 1.488(6)
C72 C73 1.483(5)
C46 C47 1.374(5)
C46 C45 1.390(5)
C39 C40 1.371(5)
C39 C38 1.499(5)
C28 C29 1.388(5)
C6 C7 1.394(5)
C57 C56 1.388(5)
C70 C69 1.365(6)
C8 C7 1.369(6)
C8 C9 1.380(6)
C19 C18 1.376(6)
C55 C56 1.379(5)
C32 C33 1.357(6)
C17 C18 1.377(6)
Zn3 N18 2.032(3)
Zn3 N16 2.068(3)
Zn3 O3 2.072(3)
Zn3 S3 2.2874(12)
Zn3 N20 2.550(3)
S3 C105 1.711(4)
O3 C111 1.305(5)
N18 C88 1.344(4)
N18 N17 1.380(4)
N20 C98 1.342(5)
N20 N19 1.375(4)
N17 C86 1.352(5)
N17 B3 1.547(5)
N15 C76 1.350(5)
N15 N16 1.363(4)
N15 B3 1.546(5)
N19 C96 1.356(5)
N19 B3 1.541(5)
N16 C78 1.342(5)
C88 C87 1.389(5)
C88 C89 1.476(5)
N21 C107 1.344(5)
N21 C109 1.372(5)
N21 C108 1.461(5)
C76 C77 1.381(5)
C76 C75 1.498(5)
C86 C87 1.364(5)
C86 C85 1.496(5)
C84 C83 1.381(5)
C84 C79 1.392(5)
C77 C78 1.398(5)
C89 C94 1.384(5)
C89 C90 1.398(5)
C80 C81 1.384(5)
C80 C79 1.394(5)
C78 C79 1.478(5)
C82 C81 1.381(5)
C82 C83 1.387(5)
C98 C97 1.405(5)
C98 C99 1.479(5)
C96 C97 1.364(5)
C96 C95 1.490(5)
C102 C103 1.371(6)
C102 C101 1.382(6)
C106 C107 1.378(6)
C106 C105 1.401(6)
C111 C109 1.406(5)
C111 C105 1.425(6)
C94 C93 1.385(5)
C104 C103 1.380(6)
C104 C99 1.387(6)
C99 C100 1.387(5)
C93 C92 1.380(6)
C109 C110 1.492(6)
C92 C91 1.382(6)
C91 C90 1.381(6)
C100 C101 1.395(6)
